data_2238900
loop_
_publ_author_name
'Cieplik, Jerzy'
'Pluta, Janusz'
'Bryndal, Iwona'
'Lis, Tadeusz'

_publ_section_title
;
 <i>N</i>-(4-Methoxyphenyl)-6-methyl-2-phenyl-5-{[4-(trifluoromethyl)anilino]methyl}pyrimidin-4-amine
;
_journal_issue 12
_journal_name_full 'Acta Crystallographica Section E'
_journal_page_first o1831
_journal_page_last o1832
_journal_paper_doi 10.1107/S160053681303170X
_journal_volume 69
_journal_year 2013
_chemical_formula_iupac 'C26 H23 F3 N4 O'
_chemical_formula_moiety 'C26 H23 F3 N4 O'
_chemical_formula_sum 'C26 H23 F3 N4 O'
_chemical_formula_weight 464.48
_chemical_melting_point 470
_chemical_name_systematic
<i>N</i>-(4-Methoxyphenyl)-6-methyl-2-phenyl-5-{[4-(trifluoromethyl)anilino]methyl}pyrimidin-4-amine
_space_group_IT_number 2
_symmetry_cell_setting triclinic
_symmetry_space_group_name_Hall '-P 1'
_symmetry_space_group_name_H-M 'P -1'
_atom_sites_solution_hydrogens geom
_atom_sites_solution_primary direct
_atom_sites_solution_secondary difmap
_audit_creation_method SHELXL-97
_cell_angle_alpha 93.89(3)
_cell_angle_beta 99.19(3)
_cell_angle_gamma 103.26(3)
_cell_formula_units_Z 4
_cell_length_a 8.724(3)
_cell_length_b 15.141(6)
_cell_length_c 17.844(7)
_cell_measurement_reflns_used 6466
_cell_measurement_temperature 100(2)
_cell_measurement_theta_max 29.83
_cell_measurement_theta_min 2.78
_cell_volume 2251.3(15)
_computing_cell_refinement 'CrysAlis RED (Oxford Diffraction, 2007)'
_computing_data_collection 'CrysAlis CCD (Oxford Diffraction, 2007)'
_computing_data_reduction 'CrysAlis RED (Oxford Diffraction, 2007)'
_computing_molecular_graphics 'DIAMOND (Brandenburg, 2005)'
_computing_publication_material 'SHELXL97 (Sheldrick, 2008)'
_computing_structure_refinement 'SHELXL97 (Sheldrick, 2008)'
_computing_structure_solution 'SHELXS97 (Sheldrick, 2008)'
_diffrn_ambient_temperature 100(2)
_diffrn_measured_fraction_theta_full 0.999
_diffrn_measured_fraction_theta_max 0.879
_diffrn_measurement_device_type 'Oxford Diffraction Xcalibur PX diffractometer with Ruby CCD'
_diffrn_measurement_method \w
_diffrn_radiation_monochromator graphite
_diffrn_radiation_source 'fine-focus sealed tube'
_diffrn_radiation_type MoK\a
_diffrn_radiation_wavelength 0.71073
_diffrn_reflns_av_R_equivalents 0.0224
_diffrn_reflns_av_sigmaI/netI 0.0454
_diffrn_reflns_limit_h_max 12
_diffrn_reflns_limit_h_min -12
_diffrn_reflns_limit_k_max 20
_diffrn_reflns_limit_k_min -20
_diffrn_reflns_limit_l_max 16
_diffrn_reflns_limit_l_min -23
_diffrn_reflns_number 19792
_diffrn_reflns_theta_full 25.50
_diffrn_reflns_theta_max 29.83
_diffrn_reflns_theta_min 2.78
_exptl_absorpt_coefficient_mu 0.103
_exptl_absorpt_correction_type none
_exptl_crystal_colour 'light yellow'
_exptl_crystal_density_diffrn 1.370
_exptl_crystal_density_method 'not measured'
_exptl_crystal_description plate
_exptl_crystal_F_000 968
_exptl_crystal_size_max 0.43
_exptl_crystal_size_mid 0.08
_exptl_crystal_size_min 0.04
_refine_diff_density_max 0.439
_refine_diff_density_min -0.425
_refine_ls_extinction_method none
_refine_ls_goodness_of_fit_ref 1.034
_refine_ls_hydrogen_treatment mixed
_refine_ls_matrix_type full
_refine_ls_number_parameters 642
_refine_ls_number_reflns 11372
_refine_ls_number_restraints 0
_refine_ls_restrained_S_all 1.034
_refine_ls_R_factor_all 0.0799
_refine_ls_R_factor_gt 0.0538
_refine_ls_shift/su_max 0.001
_refine_ls_shift/su_mean 0.000
_refine_ls_structure_factor_coef Fsqd
_refine_ls_weighting_details 'calc w=1/[\s^2^(Fo^2^)+(0.0405P)^2^+1.2149P] where P=(Fo^2^+2Fc^2^)/3'
_refine_ls_weighting_scheme calc
_refine_ls_wR_factor_gt 0.1123
_refine_ls_wR_factor_ref 0.1247
_reflns_number_gt 8352
_reflns_number_total 11372
_reflns_threshold_expression I>2sigma(I)
_cod_data_source_file nc2321.cif
_cod_data_source_block I
_cod_database_code 2238900

loop_
_symmetry_equiv_pos_as_xyz
'x, y, z'
'-x, -y, -z'

loop_
_atom_site_type_symbol
_atom_site_label
_atom_site_fract_x
_atom_site_fract_y
_atom_site_fract_z
_atom_site_U_iso_or_equiv
_atom_site_adp_type
_atom_site_calc_flag
_atom_site_refinement_flags
_atom_site_occupancy
_atom_site_symmetry_multiplicity
_atom_site_disorder_assembly
_atom_site_disorder_group
N N1A 0.76237(16) 0.96728(9) 0.70258(8) 0.0196(3) Uani d . 1 1 . .
C C2A 0.77090(18) 0.93972(10) 0.77236(9) 0.0173(3) Uani d . 1 1 . .
C C21A 0.72164(19) 0.99489(11) 0.83225(9) 0.0185(3) Uani d . 1 1 . .
C C22A 0.6485(2) 1.06514(11) 0.81371(10) 0.0225(3) Uani d . 1 1 . .
H H22A 0.6320 1.0792 0.7624 0.027 Uiso calc R 1 1 . .
C C23A 0.5994(2) 1.11491(12) 0.86999(11) 0.0275(4) Uani d . 1 1 . .
H H23A 0.5498 1.1628 0.8569 0.033 Uiso calc R 1 1 . .
C C24A 0.6225(2) 1.09485(12) 0.94470(11) 0.0301(4) Uani d . 1 1 . .
H H24A 0.5875 1.1283 0.9828 0.036 Uiso calc R 1 1 . .
C C25A 0.6969(2) 1.02575(12) 0.96409(10) 0.0296(4) Uani d . 1 1 . .
H H25A 0.7138 1.0122 1.0155 0.036 Uiso calc R 1 1 . .
C C26A 0.7467(2) 0.97631(11) 0.90814(10) 0.0242(4) Uani d . 1 1 . .
H H26A 0.7984 0.9294 0.9217 0.029 Uiso calc R 1 1 . .
N N3A 0.81915(16) 0.86598(9) 0.79446(8) 0.0186(3) Uani d . 1 1 . .
C C4A 0.87545(19) 0.81943(10) 0.74295(9) 0.0183(3) Uani d . 1 1 . .
N N4A 0.93179(18) 0.74611(10) 0.76491(8) 0.0217(3) Uani d . 1 1 . .
H H4A 0.939(2) 0.7078(13) 0.7290(11) 0.026 Uiso d . 1 1 . .
C C41A 0.95084(19) 0.71744(11) 0.83927(9) 0.0198(3) Uani d . 1 1 . .
C C42A 0.9273(2) 0.62391(11) 0.84616(10) 0.0228(3) Uani d . 1 1 . .
H H42A 0.8968 0.5814 0.8015 0.027 Uiso calc R 1 1 . .
C C43A 0.9480(2) 0.59278(12) 0.91726(10) 0.0264(4) Uani d . 1 1 . .
H H43A 0.9330 0.5292 0.9211 0.032 Uiso calc R 1 1 . .
C C44A 0.9908(2) 0.65398(12) 0.98311(10) 0.0239(4) Uani d . 1 1 . .
C C45A 1.0181(2) 0.74671(11) 0.97710(10) 0.0226(3) Uani d . 1 1 . .
H H45A 1.0500 0.7889 1.0219 0.027 Uiso calc R 1 1 . .
C C46A 0.9988(2) 0.77814(11) 0.90561(9) 0.0214(3) Uani d . 1 1 . .
H H46A 1.0186 0.8419 0.9020 0.026 Uiso calc R 1 1 . .
O O4A 1.00329(17) 0.61577(9) 1.05081(7) 0.0336(3) Uani d . 1 1 . .
C C47A 1.0558(3) 0.67576(14) 1.11979(11) 0.0378(5) Uani d . 1 1 . .
H H4A1 0.9799 0.7137 1.1243 0.057 Uiso calc R 1 1 . .
H H4A2 1.1618 0.7150 1.1192 0.057 Uiso calc R 1 1 . .
H H4A3 1.0620 0.6399 1.1634 0.057 Uiso calc R 1 1 . .
C C5A 0.87760(19) 0.84423(10) 0.66810(9) 0.0180(3) Uani d . 1 1 . .
C C57A 0.9519(2) 0.79518(11) 0.61278(9) 0.0195(3) Uani d . 1 1 . .
H H5A1 0.9597 0.8287 0.5673 0.023 Uiso calc R 1 1 . .
H H5A2 1.0617 0.7944 0.6372 0.023 Uiso calc R 1 1 . .
N N5A 0.85839(17) 0.70154(9) 0.58888(8) 0.0178(3) Uani d . 1 1 . .
H H5A 0.758(2) 0.6910(12) 0.5904(10) 0.021 Uiso d . 1 1 . .
C C51A 0.89123(19) 0.65284(11) 0.52727(9) 0.0172(3) Uani d . 1 1 . .
C C52A 1.02539(19) 0.68484(11) 0.49402(9) 0.0197(3) Uani d . 1 1 . .
H H52A 1.0987 0.7412 0.5145 0.024 Uiso calc R 1 1 . .
C C53A 1.0522(2) 0.63490(11) 0.43130(9) 0.0214(3) Uani d . 1 1 . .
H H53A 1.1426 0.6577 0.4086 0.026 Uiso calc R 1 1 . .
C C54A 0.9476(2) 0.55191(11) 0.40175(9) 0.0209(3) Uani d . 1 1 . .
C C55A 0.8172(2) 0.51759(11) 0.43617(9) 0.0212(3) Uani d . 1 1 . .
H H55A 0.7476 0.4597 0.4171 0.025 Uiso calc R 1 1 . .
C C56A 0.78866(19) 0.56739(11) 0.49788(9) 0.0204(3) Uani d . 1 1 . .
H H56A 0.6988 0.5437 0.5207 0.024 Uiso calc R 1 1 . .
C C58A 0.9720(2) 0.50213(12) 0.33149(10) 0.0260(4) Uani d . 1 1 . .
F F1A 0.91413(14) 0.41104(7) 0.32686(6) 0.0357(3) Uani d . 1 1 . .
F F2A 1.12666(14) 0.51503(9) 0.32574(7) 0.0447(3) Uani d . 1 1 . .
F F3A 0.89861(17) 0.52706(9) 0.26695(6) 0.0454(3) Uani d . 1 1 . .
C C6A 0.81483(19) 0.91782(11) 0.65045(9) 0.0193(3) Uani d . 1 1 . .
C C61A 0.8028(2) 0.94979(12) 0.57186(10) 0.0277(4) Uani d . 1 1 . .
H H6A1 0.9081 0.9851 0.5654 0.042 Uiso calc R 1 1 . .
H H6A2 0.7262 0.9883 0.5661 0.042 Uiso calc R 1 1 . .
H H6A3 0.7661 0.8968 0.5331 0.042 Uiso calc R 1 1 . .
N N1B 0.48661(16) 0.31970(9) 0.39572(8) 0.0185(3) Uani d . 1 1 . .
C C2B 0.54512(18) 0.24961(11) 0.41791(9) 0.0171(3) Uani d . 1 1 . .
C C21B 0.55299(19) 0.23597(11) 0.50022(9) 0.0186(3) Uani d . 1 1 . .
C C22B 0.5151(2) 0.30014(12) 0.54944(9) 0.0227(3) Uani d . 1 1 . .
H H22B 0.4793 0.3500 0.5295 0.027 Uiso calc R 1 1 . .
C C23B 0.5289(2) 0.29203(13) 0.62693(10) 0.0280(4) Uani d . 1 1 . .
H H23B 0.5032 0.3363 0.6598 0.034 Uiso calc R 1 1 . .
C C24B 0.5802(2) 0.21937(13) 0.65650(10) 0.0315(4) Uani d . 1 1 . .
H H24B 0.5903 0.2140 0.7097 0.038 Uiso calc R 1 1 . .
C C25B 0.6169(2) 0.15432(13) 0.60817(10) 0.0297(4) Uani d . 1 1 . .
H H25B 0.6514 0.1043 0.6283 0.036 Uiso calc R 1 1 . .
C C26B 0.6031(2) 0.16238(11) 0.53047(10) 0.0229(4) Uani d . 1 1 . .
H H26B 0.6278 0.1176 0.4977 0.028 Uiso calc R 1 1 . .
N N3B 0.59856(16) 0.19190(9) 0.37388(7) 0.0184(3) Uani d . 1 1 . .
C C4B 0.59796(19) 0.20995(11) 0.30120(9) 0.0186(3) Uani d . 1 1 . .
N N4B 0.64158(17) 0.15329(10) 0.25047(8) 0.0220(3) Uani d . 1 1 . .
H H4B 0.626(2) 0.1677(13) 0.2041(12) 0.026 Uiso d . 1 1 . .
C C41B 0.70212(19) 0.07495(11) 0.25837(9) 0.0206(3) Uani d . 1 1 . .
C C42B 0.7607(2) 0.04472(12) 0.19507(10) 0.0261(4) Uani d . 1 1 . .
H H42B 0.7578 0.0772 0.1514 0.031 Uiso calc R 1 1 . .
C C43B 0.8222(2) -0.03115(12) 0.19513(11) 0.0292(4) Uani d . 1 1 . .
H H43B 0.8614 -0.0505 0.1517 0.035 Uiso calc R 1 1 . .
C C44B 0.8273(2) -0.07956(12) 0.25850(11) 0.0277(4) Uani d . 1 1 . .
C C45B 0.7691(2) -0.05076(12) 0.32163(11) 0.0268(4) Uani d . 1 1 . .
H H45B 0.7720 -0.0837 0.3651 0.032 Uiso calc R 1 1 . .
C C46B 0.7062(2) 0.02651(12) 0.32151(10) 0.0236(4) Uani d . 1 1 . .
H H46B 0.6664 0.0457 0.3648 0.028 Uiso calc R 1 1 . .
O O4B 0.88977(17) -0.15441(9) 0.25234(8) 0.0371(3) Uani d . 1 1 . .
C C47B 0.9141(3) -0.20049(15) 0.31864(13) 0.0446(6) Uani d . 1 1 . .
H H4B1 0.8111 -0.2238 0.3345 0.067 Uiso calc R 1 1 . .
H H4B2 0.9865 -0.1579 0.3600 0.067 Uiso calc R 1 1 . .
H H4B3 0.9613 -0.2515 0.3070 0.067 Uiso calc R 1 1 . .
C C5B 0.5562(2) 0.28906(11) 0.27414(9) 0.0203(3) Uani d . 1 1 . .
C C57B 0.5920(2) 0.31925(12) 0.19865(9) 0.0247(4) Uani d . 1 1 . .
H H5B1 0.5759 0.3815 0.1948 0.030 Uiso calc R 1 1 . .
H H5B2 0.7056 0.3218 0.1966 0.030 Uiso calc R 1 1 . .
N N5B 0.49060(18) 0.25812(10) 0.13371(8) 0.0234(3) Uani d . 1 1 . .
H H5B 0.393(2) 0.2313(13) 0.1434(11) 0.028 Uiso d . 1 1 . .
C C51B 0.4906(2) 0.28915(11) 0.06128(9) 0.0218(3) Uani d . 1 1 . .
C C52B 0.6123(2) 0.36088(13) 0.04864(10) 0.0296(4) Uani d . 1 1 . .
H H52B 0.6978 0.3891 0.0892 0.035 Uiso calc R 1 1 . .
C C53B 0.6088(2) 0.39129(13) -0.02353(10) 0.0310(4) Uani d . 1 1 . .
H H53B 0.6910 0.4410 -0.0318 0.037 Uiso calc R 1 1 . .
C C54B 0.4866(2) 0.34952(12) -0.08293(9) 0.0235(4) Uani d . 1 1 A .
C C55B 0.3669(2) 0.27637(12) -0.07117(10) 0.0259(4) Uani d . 1 1 . .
H H55B 0.2835 0.2469 -0.1123 0.031 Uiso calc R 1 1 . .
C C56B 0.3694(2) 0.24656(12) 0.00045(10) 0.0255(4) Uani d . 1 1 . .
H H56B 0.2875 0.1965 0.0082 0.031 Uiso calc R 1 1 . .
C C58B 0.4802(2) 0.38445(14) -0.15878(10) 0.0305(4) Uani d . 1 1 . .
F F1B 0.4052(4) 0.31867(17) -0.21585(9) 0.0929(11) Uani d P 0.853(4) 1 A 1
F F2B 0.3985(4) 0.4458(2) -0.16732(12) 0.1126(15) Uani d P 0.853(4) 1 A 1
F F3B 0.6199(2) 0.4160(2) -0.17813(11) 0.0692(8) Uani d P 0.853(4) 1 A 1
F F1C 0.3625(10) 0.3680(7) -0.2021(5) 0.032(2) Uiso d P 0.147(4) 1 A 2
F F2C 0.5351(12) 0.4789(6) -0.1502(5) 0.038(3) Uiso d P 0.147(4) 1 A 2
F F3C 0.5767(19) 0.3600(10) -0.1951(8) 0.071(4) Uiso d P 0.147(4) 1 A 2
C C6B 0.49560(19) 0.34027(11) 0.32344(9) 0.0194(3) Uani d . 1 1 . .
C C61B 0.4404(2) 0.42421(12) 0.30291(10) 0.0259(4) Uani d . 1 1 . .
H H6B1 0.5337 0.4758 0.3068 0.039 Uiso calc R 1 1 . .
H H6B2 0.3716 0.4382 0.3381 0.039 Uiso calc R 1 1 . .
H H6B3 0.3801 0.4132 0.2505 0.039 Uiso calc R 1 1 . .

loop_
_atom_site_aniso_label
_atom_site_aniso_U_11
_atom_site_aniso_U_22
_atom_site_aniso_U_33
_atom_site_aniso_U_12
_atom_site_aniso_U_13
_atom_site_aniso_U_23
N1A 0.0220(7) 0.0186(7) 0.0189(7) 0.0071(6) 0.0037(6) 0.0009(5)
C2A 0.0169(7) 0.0165(7) 0.0177(8) 0.0026(6) 0.0036(6) 0.0005(6)
C21A 0.0185(8) 0.0171(7) 0.0194(8) 0.0022(6) 0.0058(6) -0.0005(6)
C22A 0.0243(8) 0.0207(8) 0.0229(8) 0.0065(7) 0.0051(7) 0.0003(7)
C23A 0.0265(9) 0.0232(9) 0.0341(10) 0.0096(7) 0.0067(8) -0.0027(8)
C24A 0.0318(10) 0.0282(9) 0.0310(10) 0.0067(8) 0.0135(8) -0.0080(8)
C25A 0.0390(11) 0.0292(9) 0.0215(9) 0.0074(8) 0.0110(8) -0.0017(7)
C26A 0.0316(9) 0.0207(8) 0.0219(8) 0.0077(7) 0.0073(7) 0.0019(7)
N3A 0.0223(7) 0.0170(6) 0.0172(7) 0.0057(5) 0.0046(5) 0.0010(5)
C4A 0.0197(8) 0.0160(7) 0.0189(8) 0.0042(6) 0.0034(6) -0.0001(6)
N4A 0.0300(8) 0.0194(7) 0.0188(7) 0.0112(6) 0.0070(6) 0.0009(6)
C41A 0.0196(8) 0.0203(8) 0.0216(8) 0.0073(6) 0.0050(6) 0.0040(6)
C42A 0.0251(9) 0.0186(8) 0.0248(9) 0.0075(7) 0.0027(7) 0.0003(7)
C43A 0.0307(9) 0.0168(8) 0.0314(10) 0.0070(7) 0.0013(8) 0.0059(7)
C44A 0.0246(9) 0.0243(8) 0.0250(9) 0.0080(7) 0.0047(7) 0.0104(7)
C45A 0.0265(9) 0.0220(8) 0.0197(8) 0.0070(7) 0.0039(7) 0.0017(7)
C46A 0.0257(9) 0.0176(8) 0.0222(8) 0.0066(7) 0.0053(7) 0.0033(6)
O4A 0.0495(9) 0.0272(7) 0.0250(7) 0.0104(6) 0.0042(6) 0.0112(5)
C47A 0.0551(13) 0.0376(11) 0.0242(10) 0.0178(10) 0.0052(9) 0.0098(8)
C5A 0.0190(8) 0.0174(7) 0.0165(7) 0.0026(6) 0.0041(6) -0.0017(6)
C57A 0.0217(8) 0.0182(8) 0.0188(8) 0.0042(6) 0.0062(6) -0.0002(6)
N5A 0.0159(6) 0.0177(6) 0.0198(7) 0.0037(5) 0.0051(6) -0.0013(5)
C51A 0.0184(7) 0.0186(7) 0.0162(7) 0.0088(6) 0.0013(6) 0.0012(6)
C52A 0.0174(8) 0.0197(8) 0.0214(8) 0.0053(6) 0.0022(6) -0.0007(6)
C53A 0.0205(8) 0.0248(8) 0.0200(8) 0.0074(7) 0.0046(7) 0.0000(7)
C54A 0.0222(8) 0.0233(8) 0.0179(8) 0.0114(7) -0.0012(7) -0.0012(6)
C55A 0.0221(8) 0.0174(8) 0.0217(8) 0.0055(6) -0.0022(7) -0.0021(6)
C56A 0.0189(8) 0.0202(8) 0.0223(8) 0.0057(6) 0.0035(7) 0.0016(7)
C58A 0.0263(9) 0.0298(9) 0.0229(9) 0.0123(7) 0.0013(7) -0.0027(7)
F1A 0.0466(7) 0.0272(6) 0.0321(6) 0.0128(5) 0.0037(5) -0.0099(5)
F2A 0.0304(6) 0.0562(8) 0.0449(7) 0.0093(6) 0.0127(5) -0.0229(6)
F3A 0.0727(9) 0.0526(8) 0.0187(5) 0.0369(7) 0.0015(6) -0.0002(5)
C6A 0.0204(8) 0.0186(8) 0.0173(8) 0.0028(6) 0.0031(6) -0.0005(6)
C61A 0.0406(11) 0.0285(9) 0.0176(8) 0.0148(8) 0.0063(8) 0.0037(7)
N1B 0.0168(6) 0.0215(7) 0.0181(7) 0.0056(5) 0.0039(5) 0.0050(5)
C2B 0.0132(7) 0.0204(8) 0.0172(8) 0.0023(6) 0.0032(6) 0.0035(6)
C21B 0.0169(7) 0.0219(8) 0.0183(8) 0.0050(6) 0.0056(6) 0.0042(6)
C22B 0.0273(9) 0.0238(8) 0.0216(8) 0.0121(7) 0.0079(7) 0.0066(7)
C23B 0.0396(11) 0.0301(9) 0.0211(9) 0.0166(8) 0.0125(8) 0.0045(7)
C24B 0.0480(12) 0.0355(10) 0.0198(9) 0.0195(9) 0.0151(8) 0.0116(8)
C25B 0.0437(11) 0.0287(9) 0.0255(9) 0.0189(8) 0.0137(8) 0.0123(8)
C26B 0.0291(9) 0.0227(8) 0.0221(8) 0.0118(7) 0.0105(7) 0.0055(7)
N3B 0.0180(7) 0.0206(7) 0.0169(7) 0.0048(5) 0.0036(5) 0.0029(5)
C4B 0.0162(7) 0.0216(8) 0.0169(8) 0.0028(6) 0.0029(6) 0.0013(6)
N4B 0.0259(8) 0.0247(7) 0.0163(7) 0.0070(6) 0.0051(6) 0.0033(6)
C41B 0.0178(8) 0.0213(8) 0.0210(8) 0.0025(6) 0.0035(6) -0.0014(7)
C42B 0.0265(9) 0.0265(9) 0.0242(9) 0.0017(7) 0.0094(7) -0.0003(7)
C43B 0.0271(9) 0.0271(9) 0.0326(10) 0.0031(7) 0.0124(8) -0.0060(8)
C44B 0.0222(9) 0.0213(8) 0.0376(10) 0.0049(7) 0.0035(8) -0.0043(8)
C45B 0.0269(9) 0.0248(9) 0.0277(9) 0.0057(7) 0.0029(8) 0.0031(7)
C46B 0.0236(9) 0.0247(8) 0.0216(8) 0.0042(7) 0.0049(7) 0.0000(7)
O4B 0.0387(8) 0.0280(7) 0.0479(9) 0.0147(6) 0.0100(7) -0.0011(6)
C47B 0.0470(13) 0.0369(11) 0.0510(14) 0.0230(10) -0.0045(11) -0.0005(10)
C5B 0.0209(8) 0.0231(8) 0.0155(8) 0.0032(7) 0.0020(6) 0.0034(6)
C57B 0.0261(9) 0.0265(9) 0.0205(8) 0.0037(7) 0.0046(7) 0.0049(7)
N5B 0.0235(7) 0.0269(8) 0.0184(7) 0.0026(6) 0.0035(6) 0.0049(6)
C51B 0.0253(9) 0.0248(8) 0.0193(8) 0.0109(7) 0.0075(7) 0.0060(7)
C52B 0.0289(10) 0.0368(10) 0.0192(9) 0.0025(8) 0.0015(7) 0.0024(8)
C53B 0.0347(10) 0.0356(10) 0.0217(9) 0.0030(8) 0.0090(8) 0.0069(8)
C54B 0.0305(9) 0.0276(9) 0.0171(8) 0.0126(7) 0.0082(7) 0.0066(7)
C55B 0.0277(9) 0.0305(9) 0.0211(8) 0.0114(8) 0.0031(7) 0.0029(7)
C56B 0.0258(9) 0.0258(9) 0.0249(9) 0.0053(7) 0.0046(7) 0.0055(7)
C58B 0.0378(11) 0.0373(11) 0.0196(9) 0.0136(9) 0.0066(8) 0.0066(8)
F1B 0.153(2) 0.0736(16) 0.0148(8) -0.0459(16) 0.0155(10) -0.0035(8)
F2B 0.191(3) 0.169(3) 0.0605(13) 0.157(3) 0.0730(17) 0.0816(16)
F3B 0.0387(9) 0.116(2) 0.0414(10) -0.0134(11) 0.0035(8) 0.0516(12)
C6B 0.0171(8) 0.0214(8) 0.0182(8) 0.0023(6) 0.0012(6) 0.0045(6)
C61B 0.0295(9) 0.0292(9) 0.0228(9) 0.0128(8) 0.0051(7) 0.0101(7)

loop_
_atom_type_symbol
_atom_type_description
_atom_type_scat_dispersion_real
_atom_type_scat_dispersion_imag
_atom_type_scat_source
C C 0.0033 0.0016 'International Tables Vol C Tables 4.2.6.8 and 6.1.1.4'
H H 0.0000 0.0000 'International Tables Vol C Tables 4.2.6.8 and 6.1.1.4'
N N 0.0061 0.0033 'International Tables Vol C Tables 4.2.6.8 and 6.1.1.4'
O O 0.0106 0.0060 'International Tables Vol C Tables 4.2.6.8 and 6.1.1.4'
F F 0.0171 0.0103 'International Tables Vol C Tables 4.2.6.8 and 6.1.1.4'

loop_
_geom_angle_atom_site_label_1
_geom_angle_atom_site_label_2
_geom_angle_atom_site_label_3
_geom_angle
C2A N1A C6A 116.17(14)
N1A C2A N3A 126.42(14)
N1A C2A C21A 117.79(14)
N3A C2A C21A 115.80(14)
C22A C21A C26A 118.80(15)
C22A C21A C2A 120.90(15)
C26A C21A C2A 120.30(15)
C21A C22A C23A 120.38(16)
C21A C22A H22A 119.8
C23A C22A H22A 119.8
C24A C23A C22A 120.27(17)
C24A C23A H23A 119.9
C22A C23A H23A 119.9
C23A C24A C25A 119.93(16)
C23A C24A H24A 120.0
C25A C24A H24A 120.0
C24A C25A C26A 119.92(17)
C24A C25A H25A 120.0
C26A C25A H25A 120.0
C25A C26A C21A 120.70(16)
C25A C26A H26A 119.7
C21A C26A H26A 119.7
C4A N3A C2A 116.58(14)
N3A C4A N4A 117.90(15)
N3A C4A C5A 121.85(14)
N4A C4A C5A 120.26(14)
C4A N4A C41A 127.03(14)
C4A N4A H4A 116.4(13)
C41A N4A H4A 115.5(13)
C46A C41A C42A 118.36(15)
C46A C41A N4A 123.10(15)
C42A C41A N4A 118.48(15)
C43A C42A C41A 120.64(16)
C43A C42A H42A 119.7
C41A C42A H42A 119.7
C42A C43A C44A 120.37(16)
C42A C43A H43A 119.8
C44A C43A H43A 119.8
O4A C44A C45A 124.72(16)
O4A C44A C43A 115.69(15)
C45A C44A C43A 119.58(16)
C44A C45A C46A 120.07(16)
C44A C45A H45A 120.0
C46A C45A H45A 120.0
C45A C46A C41A 120.93(15)
C45A C46A H46A 119.5
C41A C46A H46A 119.5
C44A O4A C47A 117.84(14)
O4A C47A H4A1 109.5
O4A C47A H4A2 109.5
H4A1 C47A H4A2 109.5
O4A C47A H4A3 109.5
H4A1 C47A H4A3 109.5
H4A2 C47A H4A3 109.5
C6A C5A C4A 116.23(14)
C6A C5A C57A 122.67(15)
C4A C5A C57A 121.03(14)
N5A C57A C5A 111.76(14)
N5A C57A H5A1 109.3
C5A C57A H5A1 109.3
N5A C57A H5A2 109.3
C5A C57A H5A2 109.3
H5A1 C57A H5A2 107.9
C51A N5A C57A 119.11(14)
C51A N5A H5A 113.0(12)
C57A N5A H5A 116.4(12)
N5A C51A C52A 122.27(15)
N5A C51A C56A 119.24(15)
C52A C51A C56A 118.47(14)
C53A C52A C51A 120.50(15)
C53A C52A H52A 119.7
C51A C52A H52A 119.7
C54A C53A C52A 120.26(16)
C54A C53A H53A 119.9
C52A C53A H53A 119.9
C53A C54A C55A 119.80(15)
C53A C54A C58A 119.59(16)
C55A C54A C58A 120.56(16)
C56A C55A C54A 120.23(16)
C56A C55A H55A 119.9
C54A C55A H55A 119.9
C55A C56A C51A 120.66(16)
C55A C56A H56A 119.7
C51A C56A H56A 119.7
F2A C58A F3A 106.24(15)
F2A C58A F1A 105.81(14)
F3A C58A F1A 104.94(14)
F2A C58A C54A 112.95(15)
F3A C58A C54A 112.84(14)
F1A C58A C54A 113.37(16)
N1A C6A C5A 122.52(15)
N1A C6A C61A 115.20(14)
C5A C6A C61A 122.27(14)
C6A C61A H6A1 109.5
C6A C61A H6A2 109.5
H6A1 C61A H6A2 109.5
C6A C61A H6A3 109.5
H6A1 C61A H6A3 109.5
H6A2 C61A H6A3 109.5
C2B N1B C6B 116.87(14)
N1B C2B N3B 126.61(15)
N1B C2B C21B 115.72(14)
N3B C2B C21B 117.67(14)
C22B C21B C26B 118.70(15)
C22B C21B C2B 119.33(14)
C26B C21B C2B 121.93(14)
C23B C22B C21B 120.84(15)
C23B C22B H22B 119.6
C21B C22B H22B 119.6
C22B C23B C24B 120.04(16)
C22B C23B H23B 120.0
C24B C23B H23B 120.0
C23B C24B C25B 119.87(16)
C23B C24B H24B 120.1
C25B C24B H24B 120.1
C26B C25B C24B 120.14(16)
C26B C25B H25B 119.9
C24B C25B H25B 119.9
C25B C26B C21B 120.41(15)
C25B C26B H26B 119.8
C21B C26B H26B 119.8
C4B N3B C2B 115.63(14)
N3B C4B N4B 120.65(15)
N3B C4B C5B 122.21(14)
N4B C4B C5B 117.12(15)
C4B N4B C41B 132.62(15)
C4B N4B H4B 112.9(13)
C41B N4B H4B 114.5(13)
C46B C41B C42B 118.77(16)
C46B C41B N4B 125.95(15)
C42B C41B N4B 115.27(15)
C43B C42B C41B 121.18(17)
C43B C42B H42B 119.4
C41B C42B H42B 119.4
C42B C43B C44B 120.17(17)
C42B C43B H43B 119.9
C44B C43B H43B 119.9
O4B C44B C43B 115.42(16)
O4B C44B C45B 125.17(18)
C43B C44B C45B 119.41(16)
C44B C45B C46B 120.39(17)
C44B C45B H45B 119.8
C46B C45B H45B 119.8
C41B C46B C45B 120.07(16)
C41B C46B H46B 120.0
C45B C46B H46B 120.0
C44B O4B C47B 117.60(16)
O4B C47B H4B1 109.5
O4B C47B H4B2 109.5
H4B1 C47B H4B2 109.5
O4B C47B H4B3 109.5
H4B1 C47B H4B3 109.5
H4B2 C47B H4B3 109.5
C6B C5B C4B 116.38(15)
C6B C5B C57B 122.28(15)
C4B C5B C57B 121.08(15)
N5B C57B C5B 112.42(14)
N5B C57B H5B1 109.1
C5B C57B H5B1 109.1
N5B C57B H5B2 109.1
C5B C57B H5B2 109.1
H5B1 C57B H5B2 107.9
C51B N5B C57B 117.00(14)
C51B N5B H5B 115.1(13)
C57B N5B H5B 112.8(12)
C56B C51B C52B 119.07(16)
C56B C51B N5B 119.87(16)
C52B C51B N5B 121.05(16)
C51B C52B C53B 120.07(17)
C51B C52B H52B 120.0
C53B C52B H52B 120.0
C54B C53B C52B 120.23(18)
C54B C53B H53B 119.9
C52B C53B H53B 119.9
C53B C54B C55B 119.99(16)
C53B C54B C58B 119.97(17)
C55B C54B C58B 120.02(17)
C56B C55B C54B 119.89(17)
C56B C55B H55B 120.1
C54B C55B H55B 120.1
C55B C56B C51B 120.72(17)
C55B C56B H56B 119.6
C51B C56B H56B 119.6
F1C C58B F3C 103.9(8)
F2B C58B F3B 108.4(2)
F2B C58B F1B 103.4(2)
F3B C58B F1B 103.09(19)
F1C C58B F2C 106.0(6)
F3C C58B F2C 102.1(8)
F1C C58B C54B 120.7(4)
F3C C58B C54B 112.0(6)
F2B C58B C54B 113.64(16)
F3B C58B C54B 115.09(17)
F1B C58B C54B 112.06(18)
F2C C58B C54B 110.3(4)
N1B C6B C5B 121.65(15)
N1B C6B C61B 115.08(14)
C5B C6B C61B 123.23(15)
C6B C61B H6B1 109.5
C6B C61B H6B2 109.5
H6B1 C61B H6B2 109.5
C6B C61B H6B3 109.5
H6B1 C61B H6B3 109.5
H6B2 C61B H6B3 109.5

loop_
_geom_bond_atom_site_label_1
_geom_bond_atom_site_label_2
_geom_bond_distance
N1A C2A 1.336(2)
N1A C6A 1.354(2)
C2A N3A 1.342(2)
C2A C21A 1.488(2)
C21A C22A 1.393(2)
C21A C26A 1.395(2)
C22A C23A 1.394(2)
C22A H22A 0.9500
C23A C24A 1.381(3)
C23A H23A 0.9500
C24A C25A 1.387(3)
C24A H24A 0.9500
C25A C26A 1.390(2)
C25A H25A 0.9500
C26A H26A 0.9500
N3A C4A 1.341(2)
C4A N4A 1.370(2)
C4A C5A 1.414(2)
N4A C41A 1.420(2)
N4A H4A 0.86(2)
C41A C46A 1.392(2)
C41A C42A 1.400(2)
C42A C43A 1.383(2)
C42A H42A 0.9500
C43A C44A 1.390(3)
C43A H43A 0.9500
C44A O4A 1.374(2)
C44A C45A 1.384(2)
C45A C46A 1.390(2)
C45A H45A 0.9500
C46A H46A 0.9500
O4A C47A 1.424(2)
C47A H4A1 0.9800
C47A H4A2 0.9800
C47A H4A3 0.9800
C5A C6A 1.383(2)
C5A C57A 1.507(2)
C57A N5A 1.461(2)
C57A H5A1 0.9900
C57A H5A2 0.9900
N5A C51A 1.386(2)
N5A H5A 0.860(19)
C51A C52A 1.399(2)
C51A C56A 1.406(2)
C52A C53A 1.389(2)
C52A H52A 0.9500
C53A C54A 1.386(2)
C53A H53A 0.9500
C54A C55A 1.392(2)
C54A C58A 1.489(2)
C55A C56A 1.380(2)
C55A H55A 0.9500
C56A H56A 0.9500
C58A F2A 1.340(2)
C58A F3A 1.347(2)
C58A F1A 1.348(2)
C6A C61A 1.510(2)
C61A H6A1 0.9800
C61A H6A2 0.9800
C61A H6A3 0.9800
N1B C2B 1.336(2)
N1B C6B 1.357(2)
C2B N3B 1.345(2)
C2B C21B 1.490(2)
C21B C22B 1.396(2)
C21B C26B 1.398(2)
C22B C23B 1.385(2)
C22B H22B 0.9500
C23B C24B 1.385(2)
C23B H23B 0.9500
C24B C25B 1.391(3)
C24B H24B 0.9500
C25B C26B 1.388(2)
C25B H25B 0.9500
C26B H26B 0.9500
N3B C4B 1.343(2)
C4B N4B 1.362(2)
C4B C5B 1.422(2)
N4B C41B 1.411(2)
N4B H4B 0.87(2)
C41B C46B 1.385(2)
C41B C42B 1.403(2)
C42B C43B 1.375(3)
C42B H42B 0.9500
C43B C44B 1.389(3)
C43B H43B 0.9500
C44B O4B 1.371(2)
C44B C45B 1.391(3)
C45B C46B 1.402(2)
C45B H45B 0.9500
C46B H46B 0.9500
O4B C47B 1.425(3)
C47B H4B1 0.9800
C47B H4B2 0.9800
C47B H4B3 0.9800
C5B C6B 1.378(2)
C5B C57B 1.508(2)
C57B N5B 1.461(2)
C57B H5B1 0.9900
C57B H5B2 0.9900
N5B C51B 1.405(2)
N5B H5B 0.91(2)
C51B C56B 1.392(3)
C51B C52B 1.392(3)
C52B C53B 1.395(3)
C52B H52B 0.9500
C53B C54B 1.378(3)
C53B H53B 0.9500
C54B C55B 1.390(3)
C54B C58B 1.484(2)
C55B C56B 1.382(2)
C55B H55B 0.9500
C56B H56B 0.9500
C58B F1C 1.147(9)
C58B F3C 1.245(13)
C58B F2B 1.297(3)
C58B F3B 1.312(3)
C58B F1B 1.345(3)
C58B F2C 1.390(8)
C6B C61B 1.506(2)
C61B H6B1 0.9800
C61B H6B2 0.9800
C61B H6B3 0.9800

loop_
_geom_hbond_atom_site_label_D
_geom_hbond_atom_site_label_H
_geom_hbond_atom_site_label_A
_geom_hbond_site_symmetry_A
_geom_hbond_distance_DH
_geom_hbond_distance_HA
_geom_hbond_distance_DA
_geom_hbond_angle_DHA
N5A H5A N1B 2_666 0.860(19) 2.16(2) 3.012(2) 172.6(17)
N5B H5B N3A 2_666 0.91(2) 2.54(2) 3.403(2) 159.7(17)
C43A H43A O4A 2_767 0.95 2.45 3.355(2) 159.4
N4A H4A N5A . 0.86(2) 2.48(2) 3.099(2) 130.2(16)
N4B H4B N5B . 0.87(2) 2.31(2) 3.021(2) 139.0(17)

loop_
_geom_torsion_atom_site_label_1
_geom_torsion_atom_site_label_2
_geom_torsion_atom_site_label_3
_geom_torsion_atom_site_label_4
_geom_torsion
C6A N1A C2A N3A -3.3(2)
C6A N1A C2A C21A 177.16(14)
N1A C2A C21A C22A 8.7(2)
N3A C2A C21A C22A -170.91(15)
N1A C2A C21A C26A -171.94(15)
N3A C2A C21A C26A 8.4(2)
C26A C21A C22A C23A -0.9(3)
C2A C21A C22A C23A 178.45(16)
C21A C22A C23A C24A -0.2(3)
C22A C23A C24A C25A 0.9(3)
C23A C24A C25A C26A -0.6(3)
C24A C25A C26A C21A -0.5(3)
C22A C21A C26A C25A 1.2(3)
C2A C21A C26A C25A -178.12(16)
N1A C2A N3A C4A 5.3(2)
C21A C2A N3A C4A -175.08(14)
C2A N3A C4A N4A 177.33(14)
C2A N3A C4A C5A -2.7(2)
N3A C4A N4A C41A -5.9(3)
C5A C4A N4A C41A 174.03(16)
C4A N4A C41A C46A -36.2(3)
C4A N4A C41A C42A 146.82(17)
C46A C41A C42A C43A 1.3(2)
N4A C41A C42A C43A 178.51(16)
C41A C42A C43A C44A 0.8(3)
C42A C43A C44A O4A 178.00(16)
C42A C43A C44A C45A -2.3(3)
O4A C44A C45A C46A -178.66(16)
C43A C44A C45A C46A 1.6(3)
C44A C45A C46A C41A 0.5(3)
C42A C41A C46A C45A -2.0(2)
N4A C41A C46A C45A -179.01(16)
C45A C44A O4A C47A -3.3(3)
C43A C44A O4A C47A 176.40(17)
N3A C4A C5A C6A -1.5(2)
N4A C4A C5A C6A 178.51(15)
N3A C4A C5A C57A 175.67(15)
N4A C4A C5A C57A -4.3(2)
C6A C5A C57A N5A -113.92(17)
C4A C5A C57A N5A 69.1(2)
C5A C57A N5A C51A 167.33(13)
C57A N5A C51A C52A 9.6(2)
C57A N5A C51A C56A -171.81(14)
N5A C51A C52A C53A -178.62(15)
C56A C51A C52A C53A 2.8(2)
C51A C52A C53A C54A -1.1(2)
C52A C53A C54A C55A -1.5(2)
C52A C53A C54A C58A 176.02(15)
C53A C54A C55A C56A 2.3(2)
C58A C54A C55A C56A -175.15(15)
C54A C55A C56A C51A -0.6(2)
N5A C51A C56A C55A 179.41(14)
C52A C51A C56A C55A -1.9(2)
C53A C54A C58A F2A 32.5(2)
C55A C54A C58A F2A -150.03(16)
C53A C54A C58A F3A -88.0(2)
C55A C54A C58A F3A 89.5(2)
C53A C54A C58A F1A 152.88(15)
C55A C54A C58A F1A -29.7(2)
C2A N1A C6A C5A -1.6(2)
C2A N1A C6A C61A 179.52(15)
C4A C5A C6A N1A 3.7(2)
C57A C5A C6A N1A -173.41(15)
C4A C5A C6A C61A -177.44(16)
C57A C5A C6A C61A 5.4(3)
C6B N1B C2B N3B -6.7(2)
C6B N1B C2B C21B 172.44(14)
N1B C2B C21B C22B -6.1(2)
N3B C2B C21B C22B 173.11(15)
N1B C2B C21B C26B 176.34(15)
N3B C2B C21B C26B -4.5(2)
C26B C21B C22B C23B 0.9(3)
C2B C21B C22B C23B -176.72(16)
C21B C22B C23B C24B -0.3(3)
C22B C23B C24B C25B -0.4(3)
C23B C24B C25B C26B 0.4(3)
C24B C25B C26B C21B 0.3(3)
C22B C21B C26B C25B -0.9(3)
C2B C21B C26B C25B 176.66(16)
N1B C2B N3B C4B 2.8(2)
C21B C2B N3B C4B -176.25(14)
C2B N3B C4B N4B -176.55(14)
C2B N3B C4B C5B 5.0(2)
N3B C4B N4B C41B -4.7(3)
C5B C4B N4B C41B 173.80(16)
C4B N4B C41B C46B 12.1(3)
C4B N4B C41B C42B -168.68(17)
C46B C41B C42B C43B -0.4(3)
N4B C41B C42B C43B -179.65(16)
C41B C42B C43B C44B 0.1(3)
C42B C43B C44B O4B 179.52(16)
C42B C43B C44B C45B 0.2(3)
O4B C44B C45B C46B -179.38(16)
C43B C44B C45B C46B -0.1(3)
C42B C41B C46B C45B 0.5(2)
N4B C41B C46B C45B 179.63(16)
C44B C45B C46B C41B -0.2(3)
C43B C44B O4B C47B 173.20(17)
C45B C44B O4B C47B -7.5(3)
N3B C4B C5B C6B -8.4(2)
N4B C4B C5B C6B 173.10(15)
N3B C4B C5B C57B 165.89(15)
N4B C4B C5B C57B -12.6(2)
C6B C5B C57B N5B -115.30(18)
C4B C5B C57B N5B 70.8(2)
C5B C57B N5B C51B 167.43(14)
C57B N5B C51B C56B -163.61(15)
C57B N5B C51B C52B 17.9(2)
C56B C51B C52B C53B 2.2(3)
N5B C51B C52B C53B -179.23(17)
C51B C52B C53B C54B -1.1(3)
C52B C53B C54B C55B -0.5(3)
C52B C53B C54B C58B 177.63(17)
C53B C54B C55B C56B 1.0(3)
C58B C54B C55B C56B -177.13(16)
C54B C55B C56B C51B 0.2(3)
C52B C51B C56B C55B -1.8(3)
N5B C51B C56B C55B 179.70(15)
C53B C54B C58B F1C -159.3(6)
C55B C54B C58B F1C 18.8(7)
C53B C54B C58B F3C 77.9(8)
C55B C54B C58B F3C -104.0(8)
C53B C54B C58B F2B -90.5(3)
C55B C54B C58B F2B 87.6(3)
C53B C54B C58B F3B 35.3(3)
C55B C54B C58B F3B -146.6(2)
C53B C54B C58B F1B 152.7(2)
C55B C54B C58B F1B -29.2(3)
C53B C54B C58B F2C -35.1(5)
C55B C54B C58B F2C 143.0(5)
C2B N1B C6B C5B 2.6(2)
C2B N1B C6B C61B -175.34(14)
C4B C5B C6B N1B 4.3(2)
C57B C5B C6B N1B -169.86(15)
C4B C5B C6B C61B -177.91(15)
C57B C5B C6B C61B 7.9(3)
